data_2000058
loop_
_publ_author_name
'Averbuch-Pouchot, M. T.'
'Durif, A.'
'Guitel, J. C.'

_publ_section_title
;
 Structure of tris(methylammonium) cyclo-triphosphate
;
_journal_issue 1
_journal_name_full
;
 Acta Crystallographica, Section C: Crystal Structure Communications
;
_journal_page_first 97
_journal_page_last 98
_journal_paper_doi 10.1107/s0108270187008515
_journal_volume 44
_journal_year 1988
_chemical_formula_sum 'C3 H18 N3 O9 P3'
_space_group_IT_number 14
_symmetry_cell_setting monoclinic
_symmetry_space_group_name_Hall '-P 2yn'
_symmetry_space_group_name_H-M 'P 1 21/n 1'
_cell_angle_alpha 90
_cell_angle_beta 97.32(8)
_cell_angle_gamma 90
_cell_formula_units_Z 4
_cell_length_a 12.144(7)
_cell_length_b 15.361(5)
_cell_length_c 7.203(7)
_cell_volume 1332.725
_diffrn_ambient_temperature ?
_exptl_crystal_density_diffrn 1.66
_refine_ls_R_factor_gt 0.024
_refine_ls_wR_factor_gt 0.024
_cod_original_sg_symbol_H-M 'P 21/n'
_cod_database_code 2000058

loop_
_symmetry_equiv_pos_site_id
_symmetry_equiv_pos_as_xyz
1 x,y,z
2 1/2-x,1/2+y,1/2-z
3 -x,-y,-z
4 -1/2+x,-1/2-y,-1/2+z

loop_
_atom_site_label
_atom_site_type_symbol
_atom_site_fract_x
_atom_site_fract_y
_atom_site_fract_z
P1 P 0.27353(3) 0.01857(3) 0.70354(6)
P2 P 0.15535(3) 0.16379(3) 0.82538(5)
P3 P 0.36751(3) 0.19003(3) 0.69662(5)
O1 O 0.20199(9) 0.06567(7) 0.8469(2)
O2 O 0.37489(8) 0.08567(7) 0.7060(2)
O3 O 0.23595(9) 0.20422(7) 0.6868(1)
O4 O 0.2096(1) 0.01715(8) 0.5149(2)
O5 O 0.3157(1) -0.06365(8) 0.7871(2)
O6 O 0.1783(1) 0.20507(8) 1.0111(2)
O7 O 0.04279(9) 0.16392(8) 0.7245(2)
O8 O 0.4238(1) 0.22476(8) 0.8750(2)
O9 O 0.4011(1) 0.22157(9) 0.5203(2)
N1 N 0.5764(1) 0.35665(9) 0.8076(2)
C1 C 0.4983(2) 0.4227(2) 0.7239(3)
N2 N 0.9837(1) 0.35644(9) 0.7196(2)
C2 C 0.9131(2) 0.4343(1) 0.7167(3)
N3 N 0.8098(1) 0.15067(9) 0.6498(2)
C3 C 0.7422(2) 0.1332(2) 0.7997(3)
H1 H 0.610(2) 0.326(1) 0.725(3)
H2 H 0.542(2) 0.313(2) 0.867(3)
H3 H 0.620(2) 0.382(1) 0.890(3)
H4 H 0.449(2) 0.397(2) 0.641(4)
H5 H 0.537(2) 0.471(2) 0.674(4)
H6 H 0.475(2) 0.455(2) 0.817(4)
H7 H 0.966(2) 0.327(1) 0.619(3)
H8 H 1.058(2) 0.374(1) 0.726(3)
H9 H 0.972(2) 0.324(1) 0.811(3)
H10 H 0.840(2) 0.417(2) 0.708(3)
H11 H 0.932(2) 0.469(2) 0.612(3)
H12 H 0.937(2) 0.472(2) 0.829(4)
H13 H 0.807(2) 0.100(2) 0.572(3)
H14 H 0.783(2) 0.195(2) 0.591(3)
H15 H 0.875(2) 0.160(2) 0.687(3)
H16 H 0.665(2) 0.131(2) 0.744(3)
H17 H 0.749(2) 0.177(2) 0.874(4)
H18 H 0.761(2) 0.077(2) 0.857(4)

loop_
_atom_type_symbol
_atom_type_radius_bond
C 0.68
H 0.23
N 0.68
O 0.68
P 1.05
